data_8104186
loop_
_publ_author_name
'Foreman, N.'
'Peacor, D.R.'

_publ_section_title
;
 Refinement of the nepheline structure at several temperatures
;
_journal_name_full
;
Zeitschrift fuer Kristallographie, Kristallgeometrie, Kristallphysik, 
Kristallchemie (-144,1977)
;
_journal_page_first 45
_journal_page_last 70
_journal_volume 132
_journal_year 1970
_chemical_formula_sum 'Al3.52 K Na3 O16 Si4.48'
_chemical_name_systematic 'Na3 K (Si0.56 Al0.44)8 O16'
_space_group_IT_number 173
_symmetry_space_group_name_Hall 'P 6c'
_symmetry_space_group_name_H-M 'P 63'
_cell_angle_alpha 90
_cell_angle_beta 90
_cell_angle_gamma 120
_cell_formula_units_Z 2
_cell_length_a 10.06
_cell_length_b 10.06
_cell_length_c 8.42
_cell_volume 737.970
_citation_journal_id_ASTM ZEKGAX
_cod_data_source_file Foreman_ZEKGAX_1970_357.cif
_cod_data_source_block Al3.52K1Na3O16Si4.48
_cod_original_cell_volume 737.97
_cod_original_formula_sum 'Al3.52 K1 Na3 O16 Si4.48'
_cod_database_code 8104186

loop_
_symmetry_equiv_pos_as_xyz
x,y,z
x-y,x,z+1/2
-y,x-y,z
-x,-y,z+1/2
-x+y,-x,z
y,-x+y,z+1/2

loop_
_atom_site_label
_atom_site_type_symbol
_atom_site_fract_x
_atom_site_fract_y
_atom_site_fract_z
_atom_site_occupancy
_atom_site_U_iso_or_equiv
O3 O-2 0.5221 0.172 0.7401 1 0.0
O1 O-2 0.7011 0.3357 0.986 0.3333 0.0
O6 O-2 0.2611 0.2195 0.6966 1 0.0
O4 O-2 0.5099 0.1653 0.2571 1 0.0
Na1 Na+1 0.4436 0.9964 0.9952 1 0.0
O5 O-2 0.2902 0.2318 0.3127 1 0.0
K1 K+1 0 0 0.9966 1 0.0
O2 O-2 0.3163 0.0293 0.4909 1 0.0
Al4 Al+3 0.3329 0.0933 0.6824 0.82 0.0
Si2 Si+4 0.6667 0.3333 0.7995 0.86 0.0
Si1 Si+4 0.6667 0.3333 0.1872 0.3 0.0
Si4 Si+4 0.3329 0.0933 0.6824 0.18 0.0
Si3 Si+4 0.3336 0.0957 0.3095 0.92 0.0
Al1 Al+3 0.6667 0.3333 0.1872 0.7 0.0
Al2 Al+3 0.6667 0.3333 0.7995 0.14 0.0
Al3 Al+3 0.3336 0.0957 0.3095 0.08 0.0
